data_2007259
loop_
_publ_author_name
'Nakahara, Hideaki'
'Takeuchi, Makoto'
'Naito, Ryo'
'Kurihara, Hiroyuki'
'Nagano, Noriaki'
'Isomura, Yasuo'
'Mase, Toshiyasu'

_publ_section_title
;
 Absolute Configuration of (+)-1-Phenyl-1,2,3,4-tetrahydroisoquinoline
 Hydrochloride
;
_journal_issue 5
_journal_name_full 'Acta Crystallographica Section C'
_journal_page_first 651
_journal_page_last 653
_journal_paper_doi 10.1107/S0108270197018581
_journal_volume 54
_journal_year 1998
_chemical_formula_moiety 'C15 H16 N 1+, Cl 1-'
_chemical_formula_structural 'C15 H16 N 1+, Cl 1-'
_chemical_formula_sum 'C15 H16 Cl N'
_chemical_formula_weight 245.751
_chemical_name_common ' 1-phenyl-1,2,3,4-tetrahydroisoquinolinine monohydrochloride '
_space_group_IT_number 4
_symmetry_cell_setting monoclinic
_symmetry_space_group_name_Hall 'P 2yb'
_symmetry_space_group_name_H-M 'P 1 21 1'
_audit_creation_method 'from TEXRAY.INF file'
_cell_angle_alpha 90
_cell_angle_beta 93.02(4)
_cell_angle_gamma 90
_cell_formula_units_Z 4
_cell_length_a 5.264(3)
_cell_length_b 10.084(4)
_cell_length_c 24.758(3)
_cell_measurement_reflns_used 20
_cell_measurement_temperature 298.2
_cell_measurement_theta_max 30.0
_cell_measurement_theta_min 22.5
_cell_volume 1312.4(9)
_computing_cell_refinement 'Rigaku/AFC Diffractometer Control Software'
_computing_data_collection
;
Rigaku/AFC Diffractometer Control Software
(Molecular Structure Corporation, 1995)
;
_computing_data_reduction 'TEXSAN (Molecular Structure Corporation, 1997)'
_computing_molecular_graphics 'ORTEPII (Johnson, 1976)'
_computing_publication_material TEXSAN
_computing_structure_refinement TEXSAN
_computing_structure_solution 'SIR92 (Altomare et al., 1994)'
_diffrn_ambient_temperature 298.2
_diffrn_measurement_device 'Rigaku AFC-7R'
_diffrn_measurement_method \w-2\q
_diffrn_radiation_monochromator graphite
_diffrn_radiation_source 'Rigaku rotating anode'
_diffrn_radiation_type CuK\a
_diffrn_radiation_wavelength 1.54184
_diffrn_reflns_av_R_equivalents 0.047
_diffrn_reflns_av_sigmaI/netI 0.038
_diffrn_reflns_limit_h_max 6
_diffrn_reflns_limit_h_min -6
_diffrn_reflns_limit_k_max 12
_diffrn_reflns_limit_k_min -12
_diffrn_reflns_limit_l_max 30
_diffrn_reflns_limit_l_min -30
_diffrn_reflns_number 5824
_diffrn_reflns_reduction_process 'Lp corrections applied'
_diffrn_reflns_theta_max 70.0
_diffrn_reflns_theta_min 3.58
_diffrn_standards_decay_% 3.95
_diffrn_standards_interval_count 150
_diffrn_standards_number 3
_exptl_absorpt_coefficient_mu 2.37
_exptl_absorpt_correction_T_max 0.867
_exptl_absorpt_correction_T_min 0.571
_exptl_absorpt_correction_type '\y scans (North et al., 1968)'
_exptl_crystal_colour colorless
_exptl_crystal_density_diffrn 1.244
_exptl_crystal_density_meas ?
_exptl_crystal_description plate
_exptl_crystal_F_000 520.0
_exptl_crystal_size_max 0.62
_exptl_crystal_size_mid 0.28
_exptl_crystal_size_min 0.06
_refine_diff_density_max 0.28
_refine_diff_density_min -0.34
_refine_ls_abs_structure_details
;
determined by  R-factor ratio test (Hamilton, 1964) and the comparison
between |F~o~(+)|-|F~o~(-)| and |F~c~(+)|-|F~c~(-)|.
;
_refine_ls_extinction_coef 0.03(2)
_refine_ls_extinction_method 'Zachariasen (1967) type 2 Gaussian isotropic'
_refine_ls_goodness_of_fit_obs 1.160
_refine_ls_hydrogen_treatment refxyz
_refine_ls_matrix_type full
_refine_ls_number_constraints 0
_refine_ls_number_parameters 307
_refine_ls_number_reflns 2627
_refine_ls_number_restraints 0
_refine_ls_R_factor_obs .059
_refine_ls_shift/esd_max 0.003
_refine_ls_shift/esd_mean 0.000
_refine_ls_structure_factor_coef F
_refine_ls_weighting_details 'w = 1/[\s^2^(F~o~) + 0.00286|F~o~|^2^]'
_refine_ls_weighting_scheme calc
_refine_ls_wR_factor_obs .077
_reflns_number_observed 2627
_reflns_number_total 2636
_reflns_observed_criterion I>0
_cod_data_source_file oa1027.cif
_cod_data_source_block I
_cod_depositor_comments
;
The following automatic conversions were performed:

'_exptl_crystal_density_meas' value 'not measured' was changed to '?'
- the value is perceived as not measured.

Automatic conversion script
Id: cif_fix_values 3008 2015-01-20 13:52:24Z robertas 

The following automatic conversions were performed:

'_refine_ls_weighting_scheme' value 'w = 1/[\s^2^(F~o~) +
0.00286|F~o~|^2^]' was changed to 'calc'. New tag
'_refine_ls_weighting_details' was created. The value of the new tag
was set to 'w = 1/[\s^2^(F~o~) + 0.00286|F~o~|^2^]'.

Automatic conversion script
Id: cif_fix_values 3143 2015-03-26 13:38:13Z robertas 
;
_cod_original_cell_volume 1312.4(8)
_cod_original_sg_symbol_Hall 'P 2y1 '
_cod_original_sg_symbol_H-M 'P 21'
_cod_original_formula_sum 'C15 H16 Cl N '
_cod_database_code 2007259

loop_
_symmetry_equiv_pos_as_xyz
'  +x,  +y,  +z'
'  -x,1/2+y,  -z'

loop_
_atom_site_aniso_label
_atom_site_aniso_U_11
_atom_site_aniso_U_22
_atom_site_aniso_U_33
_atom_site_aniso_U_12
_atom_site_aniso_U_13
_atom_site_aniso_U_23
Cl1 .0468(6) .0501(6) .0596(7) -.0023(4) .0039(5) .0084(4)
N1 .045(2) .036(2) .045(2) .0024(12) .0056(12) .0004(11)
C1 .044(2) .036(2) .048(2) .0040(14) .0021(14) -.0018(14)
C2 .058(2) .046(2) .053(2) .007(2) .011(2) -.010(2)
C3 .060(2) .044(2) .065(2) -.002(2) .005(2) -.005(2)
C4 .054(2) .039(2) .055(2) .007(2) .005(2) .011(2)
C5 .065(2) .049(2) .075(3) .006(2) .013(2) .022(2)
C6 .079(3) .062(3) .084(3) -.001(3) .026(3) .022(3)
C7 .089(4) .098(4) .059(3) .016(3) .026(2) .021(3)
C8 .075(3) .067(3) .045(2) .003(2) .006(2) .000(2)
C9 .053(2) .037(2) .047(2) .0068(15) .0032(15) .0047(14)
C10 .048(2) .034(2) .047(2) .0015(14) .0051(14) .0003(13)
C11 .061(2) .039(2) .058(2) .005(2) -.005(2) -.005(2)
C12 .076(3) .046(2) .061(2) .014(2) .001(2) -.007(2)
C13 .085(3) .041(2) .068(3) -.003(2) .015(2) -.010(2)
C14 .067(3) .069(3) .072(3) -.007(2) -.004(2) -.017(2)
C15 .059(2) .044(2) .070(2) -.001(2) -.007(2) -.011(2)
Cl1' .0503(7) .0605(8) .0603(8) .0017(4) .0009(6) -.0090(4)
N1' .048(2) .050(2) .046(2) .0003(13) .0006(13) -.0003(13)
C1' .050(2) .047(2) .046(2) -.002(2) -.0010(15) .001(2)
C2' .059(2) .051(2) .051(2) -.005(2) .006(2) .006(2)
C3' .062(2) .056(3) .060(2) .004(2) .003(2) .007(2)
C4' .056(2) .047(2) .058(2) -.004(2) .000(2) -.013(2)
C5' .067(2) .056(3) .072(3) .002(2) .002(2) -.019(2)
C6' .080(3) .088(4) .068(3) .000(3) .008(2) -.031(3)
C7' .083(3) .107(5) .050(2) -.006(3) .012(2) -.013(3)
C8' .077(3) .077(3) .048(2) -.001(2) .000(2) -.006(2)
C9' .054(2) .055(2) .044(2) -.006(2) -.001(2) -.008(2)
C10' .053(2) .054(2) .047(2) .001(2) .0028(15) .006(2)
C11' .072(3) .056(3) .057(2) -.006(2) -.009(2) .008(2)
C12' .087(3) .054(3) .065(3) -.009(2) .004(2) .002(2)
C13' .098(4) .055(3) .078(3) .002(3) .019(3) .012(2)
C14' .084(3) .072(4) .085(3) .014(3) -.003(3) .028(3)
C15' .064(3) .086(4) .077(3) -.003(3) -.013(2) .023(3)

loop_
_atom_site_label
_atom_site_fract_x
_atom_site_fract_y
_atom_site_fract_z
_atom_site_U_iso_or_equiv
_atom_site_thermal_displace_type
_atom_site_calc_flag
_atom_site_calc_attached_atom
_atom_site_refinement_flags
_atom_site_occupancy
Cl1 -.4091(2) .0000 .49308(4) .0521(3) Uani d . S 1.00
N1 .1108(6) -.0618(3) .55476(12) .0421(8) Uani d . . 1.00
C1 .1266(7) -.0343(4) .61407(15) .0428(9) Uani d . . 1.00
C2 .1342(8) -.2064(4) .5432(2) .0520(10) Uani d . . 1.00
C3 -.0925(8) -.2793(5) .5626(2) .0565(11) Uani d . . 1.00
C4 -.1668(8) -.2343(4) .6176(2) .0495(10) Uani d . . 1.00
C5 -.3442(9) -.3086(5) .6447(2) .0630(12) Uani d . . 1.00
C6 -.4192(11) -.2705(6) .6950(2) .074(2) Uani d . . 1.00
C7 -.3248(12) -.1551(7) .7185(2) .081(2) Uani d . . 1.00
C8 -.1523(10) -.0800(6) .6919(2) .0623(13) Uani d . . 1.00
C9 -.0720(7) -.1173(4) .64113(15) .0459(9) Uani d . . 1.00
C10 .1097(7) .1123(4) .62502(14) .0432(9) Uani d . . 1.00
C11 -.0902(8) .1889(4) .6035(2) .0532(11) Uani d . . 1.00
C12 -.1011(10) .3251(5) .6133(2) .0608(12) Uani d . . 1.00
C13 .0906(10) .3845(5) .6444(2) .0642(13) Uani d . . 1.00
C14 .2898(10) .3100(6) .6667(2) .0695(14) Uani d . . 1.00
C15 .3003(9) .1764(5) .6568(2) .0578(11) Uani d . . 1.00
Cl1' -.0921(2) .45007(13) 1.00630(4) .0571(4) Uani d . . 1.00
N1' -.6119(6) .3886(4) .94538(13) .0482(9) Uani d . . 1.00
C1' -.6278(7) .4124(4) .88542(15) .0477(10) Uani d . . 1.00
C2' -.6348(8) .2431(5) .9577(2) .0539(11) Uani d . . 1.00
C3' -.4083(8) .1690(5) .9394(2) .0592(12) Uani d . . 1.00
C4' -.3292(8) .2115(4) .8844(2) .0537(11) Uani d . . 1.00
C5' -.1483(9) .1362(5) .8583(2) .0651(13) Uani d . . 1.00
C6' -.0689(11) .1728(7) .8081(2) .079(2) Uani d . . 1.00
C7' -.1680(11) .2857(8) .7833(2) .080(2) Uani d . . 1.00
C8' -.3433(10) .3619(6) .8083(2) .0671(14) Uani d . . 1.00
C9' -.4256(8) .3272(4) .85949(15) .0510(11) Uani d . . 1.00
C10' -.6129(7) .5595(5) .87395(15) .0515(11) Uani d . . 1.00
C11' -.4128(9) .6365(5) .8957(2) .0624(13) Uani d . . 1.00
C12' -.4049(11) .7723(5) .8862(2) .0687(14) Uani d . . 1.00
C13' -.5986(12) .8315(6) .8547(2) .076(2) Uani d . . 1.00
C14' -.7910(12) .7570(7) .8314(2) .081(2) Uani d . . 1.00
C15' -.8011(10) .6202(7) .8420(2) .076(2) Uani d . . 1.00
H1 .3317 -.0726 .6244 .0558 Uiso calc . . 1.00
H2 -.0370 -.0353 .5380 .0509 Uiso calc . . 1.00
H3 .2634 -.0270 .5357 .0509 Uiso calc . . 1.00
H4 .1521 -.2211 .5039 .0614 Uiso calc . . 1.00
H5 .3174 -.2454 .5613 .0614 Uiso calc . . 1.00
H6 -.2458 -.2733 .5337 .0670 Uiso calc . . 1.00
H7 -.0493 -.3770 .5557 .0670 Uiso calc . . 1.00
H8 -.4131 -.3974 .6279 .0757 Uiso calc . . 1.00
H9 -.5818 -.3326 .7188 .0924 Uiso calc . . 1.00
H10 -.4029 -.1388 .7573 .0914 Uiso calc . . 1.00
H11 -.0770 -.0121 .7065 .0757 Uiso calc . . 1.00
H12 -.2622 .1358 .5832 .0635 Uiso calc . . 1.00
H13 -.2576 .3739 .5987 .0732 Uiso calc . . 1.00
H14 .1065 .4745 .6556 .0755 Uiso calc . . 1.00
H15 .4239 .3471 .6938 .0818 Uiso calc . . 1.00
H16 .4548 .1216 .6699 .0709 Uiso calc . . 1.00
H1' -.8340 .3738 .8758 .0572 Uiso calc . . 1.00
H2' -.4614 .4095 .9618 .0576 Uiso calc . . 1.00
H3' -.7786 .4252 .9665 .0576 Uiso calc . . 1.00
H4' -.6521 .2309 .9969 .0647 Uiso calc . . 1.00
H5' -.8208 .2052 .9415 .0647 Uiso calc . . 1.00
H6' -.2587 .1742 .9690 .0710 Uiso calc . . 1.00
H7' -.4311 .0672 .9432 .0710 Uiso calc . . 1.00
H8' -.0730 .0539 .8730 .0769 Uiso calc . . 1.00
H9' .0804 .1164 .7853 .0950 Uiso calc . . 1.00
H10' -.1076 .3050 .7439 .0935 Uiso calc . . 1.00
H11' -.4282 .4307 .7924 .0807 Uiso calc . . 1.00
H12' -.2489 .5873 .9149 .0746 Uiso calc . . 1.00
H13' -.2469 .8153 .8980 .0836 Uiso calc . . 1.00
H14' -.5900 .9319 .8462 .0903 Uiso calc . . 1.00
H15' -.9647 .7961 .8094 .0985 Uiso calc . . 1.00
H16' -.9560 .5630 .8271 .0894 Uiso calc . . 1.00

loop_
_atom_type_symbol
_atom_type_scat_dispersion_real
_atom_type_scat_dispersion_imag
_atom_type_scat_source
C 0.018 0.009
;International Tables for Crystallography
(1992, Vol. C, Tables 4.2.6.8 and 6.1.1.1)
;
H 0.000 0.000
;International Tables for Crystallography
(1992, Vol. C, Table 6.1.1.2)
;
N 0.031 0.018
;International Tables for Crystallography
(1992, Vol. C, Tables 4.2.6.8 and 6.1.1.1)
;
Cl 0.364 0.702
;International Tables for Crystallography
(1992, Vol. C, Tables 4.2.6.8 and 6.1.1.1)
;

loop_
_geom_angle_atom_site_label_1
_geom_angle_atom_site_label_2
_geom_angle_atom_site_label_3
_geom_angle_site_symmetry_1
_geom_angle_site_symmetry_2
_geom_angle_site_symmetry_3
_geom_angle
_geom_angle_publ_flag
C1 N1 C2 1_555 1_555 1_555 111.6(3) yes
C1 N1 H2 1_555 1_555 1_555 113.5(3) no
C1 N1 H3 1_555 1_555 1_555 112.8(3) no
C2 N1 H2 1_555 1_555 1_555 106.2(3) no
C2 N1 H3 1_555 1_555 1_555 100.0(3) no
H2 N1 H3 1_555 1_555 1_555 111.6(3) no
N1 C1 C9 1_555 1_555 1_555 109.1(3) yes
N1 C1 C10 1_555 1_555 1_555 111.0(3) yes
N1 C1 H1 1_555 1_555 1_555 99.0(3) no
C9 C1 C10 1_555 1_555 1_555 114.3(3) yes
C9 C1 H1 1_555 1_555 1_555 111.9(3) no
C10 C1 H1 1_555 1_555 1_555 110.5(3) no
N1 C2 C3 1_555 1_555 1_555 110.0(3) yes
N1 C2 H4 1_555 1_555 1_555 110.2(4) no
N1 C2 H5 1_555 1_555 1_555 110.3(4) no
C3 C2 H4 1_555 1_555 1_555 111.0(4) no
C3 C2 H5 1_555 1_555 1_555 112.6(4) no
H4 C2 H5 1_555 1_555 1_555 102.5(3) no
C2 C3 C4 1_555 1_555 1_555 112.9(3) yes
C2 C3 H6 1_555 1_555 1_555 110.4(4) no
C2 C3 H7 1_555 1_555 1_555 103.2(4) no
C4 C3 H6 1_555 1_555 1_555 111.8(4) no
C4 C3 H7 1_555 1_555 1_555 120.7(4) no
H6 C3 H7 1_555 1_555 1_555 96.3(4) no
C3 C4 C5 1_555 1_555 1_555 119.0(4) yes
C3 C4 C9 1_555 1_555 1_555 121.8(4) yes
C5 C4 C9 1_555 1_555 1_555 119.1(4) yes
C4 C5 C6 1_555 1_555 1_555 121.0(5) yes
C4 C5 H8 1_555 1_555 1_555 119.7(5) no
C6 C5 H8 1_555 1_555 1_555 119.3(4) no
C5 C6 C7 1_555 1_555 1_555 120.1(4) yes
C5 C6 H9 1_555 1_555 1_555 121.8(5) no
C7 C6 H9 1_555 1_555 1_555 118.0(5) no
C6 C7 C8 1_555 1_555 1_555 119.5(5) yes
C6 C7 H10 1_555 1_555 1_555 111.1(5) no
C8 C7 H10 1_555 1_555 1_555 129.4(7) no
C7 C8 C9 1_555 1_555 1_555 121.3(5) yes
C7 C8 H11 1_555 1_555 1_555 122.5(5) no
C9 C8 H11 1_555 1_555 1_555 115.9(5) no
C1 C9 C4 1_555 1_555 1_555 121.3(3) yes
C1 C9 C8 1_555 1_555 1_555 119.7(4) yes
C4 C9 C8 1_555 1_555 1_555 118.9(4) yes
C1 C10 C11 1_555 1_555 1_555 121.8(3) yes
C1 C10 C15 1_555 1_555 1_555 120.5(3) yes
C11 C10 C15 1_555 1_555 1_555 117.7(4) yes
C10 C11 C12 1_555 1_555 1_555 121.2(4) yes
C10 C11 H12 1_555 1_555 1_555 118.3(4) no
C12 C11 H12 1_555 1_555 1_555 119.8(4) no
C11 C12 C13 1_555 1_555 1_555 119.4(4) yes
C11 C12 H13 1_555 1_555 1_555 117.2(5) no
C13 C12 H13 1_555 1_555 1_555 123.3(4) no
C12 C13 C14 1_555 1_555 1_555 120.4(4) yes
C12 C13 H14 1_555 1_555 1_555 129.0(5) no
C14 C13 H14 1_555 1_555 1_555 110.5(5) no
C13 C14 C15 1_555 1_555 1_555 120.0(4) yes
C13 C14 H15 1_555 1_555 1_555 123.3(5) no
C15 C14 H15 1_555 1_555 1_555 116.4(5) no
C10 C15 C14 1_555 1_555 1_555 121.3(4) yes
C10 C15 H16 1_555 1_555 1_555 117.6(4) no
C14 C15 H16 1_555 1_555 1_555 120.9(4) no
C1' N1' C2' 1_555 1_555 1_555 110.8(3) yes
C1' N1' H2' 1_555 1_555 1_555 114.4(3) no
C1' N1' H3' 1_555 1_555 1_555 114.1(3) no
C2' N1' H2' 1_555 1_555 1_555 102.4(3) no
C2' N1' H3' 1_555 1_555 1_555 98.9(3) no
H2' N1' H3' 1_555 1_555 1_555 114.3(3) no
N1' C1' C9' 1_555 1_555 1_555 108.7(3) yes
N1' C1' C10' 1_555 1_555 1_555 110.0(3) yes
N1' C1' H1' 1_555 1_555 1_555 98.7(3) no
C9' C1' C10' 1_555 1_555 1_555 115.3(3) yes
C9' C1' H1' 1_555 1_555 1_555 112.7(3) no
C10' C1' H1' 1_555 1_555 1_555 110.3(3) no
N1' C2' C3' 1_555 1_555 1_555 110.6(3) yes
N1' C2' H4' 1_555 1_555 1_555 109.5(4) no
N1' C2' H5' 1_555 1_555 1_555 110.0(4) no
C3' C2' H4' 1_555 1_555 1_555 110.6(4) no
C3' C2' H5' 1_555 1_555 1_555 114.9(4) no
H4' C2' H5' 1_555 1_555 1_555 100.8(3) no
C2' C3' C4' 1_555 1_555 1_555 113.2(4) yes
C2' C3' H6' 1_555 1_555 1_555 110.1(4) no
C2' C3' H7' 1_555 1_555 1_555 111.6(4) no
C4' C3' H6' 1_555 1_555 1_555 112.6(4) no
C4' C3' H7' 1_555 1_555 1_555 113.8(4) no
H6' C3' H7' 1_555 1_555 1_555 94.1(4) no
C3' C4' C5' 1_555 1_555 1_555 119.2(4) yes
C3' C4' C9' 1_555 1_555 1_555 121.5(4) yes
C5' C4' C9' 1_555 1_555 1_555 119.2(4) yes
C4' C5' C6' 1_555 1_555 1_555 120.9(5) yes
C4' C5' H8' 1_555 1_555 1_555 123.9(5) no
C6' C5' H8' 1_555 1_555 1_555 115.1(5) no
C5' C6' C7' 1_555 1_555 1_555 119.7(5) yes
C5' C6' H9' 1_555 1_555 1_555 124.1(6) no
C7' C6' H9' 1_555 1_555 1_555 116.2(5) no
C6' C7' C8' 1_555 1_555 1_555 120.4(5) yes
C6' C7' H10' 1_555 1_555 1_555 115.9(6) no
C8' C7' H10' 1_555 1_555 1_555 123.7(7) no
C7' C8' C9' 1_555 1_555 1_555 121.0(5) yes
C7' C8' H11' 1_555 1_555 1_555 124.1(5) no
C9' C8' H11' 1_555 1_555 1_555 114.6(5) no
C1' C9' C4' 1_555 1_555 1_555 121.7(4) yes
C1' C9' C8' 1_555 1_555 1_555 119.5(4) yes
C4' C9' C8' 1_555 1_555 1_555 118.8(4) yes
C1' C10' C11' 1_555 1_555 1_555 121.3(4) yes
C1' C10' C15' 1_555 1_555 1_555 120.0(4) yes
C11' C10' C15' 1_555 1_555 1_555 118.7(5) yes
C10' C11' C12' 1_555 1_555 1_555 120.8(4) yes
C10' C11' H12' 1_555 1_555 1_555 118.9(5) no
C12' C11' H12' 1_555 1_555 1_555 119.7(5) no
C11' C12' C13' 1_555 1_555 1_555 119.5(5) yes
C11' C12' H13' 1_555 1_555 1_555 115.0(5) no
C13' C12' H13' 1_555 1_555 1_555 124.8(5) no
C12' C13' C14' 1_555 1_555 1_555 120.5(5) yes
C12' C13' H14' 1_555 1_555 1_555 119.8(6) no
C14' C13' H14' 1_555 1_555 1_555 119.6(6) no
C13' C14' C15' 1_555 1_555 1_555 119.8(5) yes
C13' C14' H15' 1_555 1_555 1_555 125.7(6) no
C15' C14' H15' 1_555 1_555 1_555 113.6(6) no
C10' C15' C14' 1_555 1_555 1_555 120.6(5) yes
C10' C15' H16' 1_555 1_555 1_555 118.6(6) no
C14' C15' H16' 1_555 1_555 1_555 120.7(5) no

loop_
_geom_bond_atom_site_label_1
_geom_bond_atom_site_label_2
_geom_bond_site_symmetry_1
_geom_bond_site_symmetry_2
_geom_bond_distance
_geom_bond_publ_flag
N1 C1 1_555 1_555 1.493(4) yes
N1 C2 1_555 1_555 1.492(5) yes
N1 H2 1_555 1_555 .903 no
N1 H3 1_555 1_555 1.015 no
C1 C9 1_555 1_555 1.522(5) yes
C1 C10 1_555 1_555 1.506(5) yes
C1 H1 1_555 1_555 1.162 no
C2 C3 1_555 1_555 1.502(6) yes
C2 H4 1_555 1_555 .994 no
C2 H5 1_555 1_555 1.113 no
C3 C4 1_555 1_555 1.506(6) yes
C3 H6 1_555 1_555 1.051 no
C3 H7 1_555 1_555 1.028 no
C4 C5 1_555 1_555 1.397(6) yes
C4 C9 1_555 1_555 1.396(6) yes
C5 C6 1_555 1_555 1.379(8) yes
C5 H8 1_555 1_555 1.044 no
C6 C7 1_555 1_555 1.382(9) yes
C6 H9 1_555 1_555 1.235 no
C7 C8 1_555 1_555 1.377(8) yes
C7 H10 1_555 1_555 1.076 no
C8 C9 1_555 1_555 1.399(5) yes
C8 H11 1_555 1_555 .861 no
C10 C11 1_555 1_555 1.389(5) yes
C10 C15 1_555 1_555 1.400(5) yes
C11 C12 1_555 1_555 1.396(6) yes
C11 H12 1_555 1_555 1.145 no
C12 C13 1_555 1_555 1.375(7) yes
C12 H13 1_555 1_555 1.010 no
C13 C14 1_555 1_555 1.381(8) yes
C13 H14 1_555 1_555 .951 no
C14 C15 1_555 1_555 1.371(7) yes
C14 H15 1_555 1_555 1.020 no
C15 H16 1_555 1_555 1.022 no
N1' C1' 1_555 1_555 1.502(5) yes
N1' C2' 1_555 1_555 1.505(6) yes
N1' H2' 1_555 1_555 .896 no
N1' H3' 1_555 1_555 1.107 no
C1' C9' 1_555 1_555 1.535(6) yes
C1' C10' 1_555 1_555 1.513(6) yes
C1' H1' 1_555 1_555 1.166 no
C2' C3' 1_555 1_555 1.498(6) yes
C2' H4' 1_555 1_555 .987 no
C2' H5' 1_555 1_555 1.106 no
C3' C4' 1_555 1_555 1.507(6) yes
C3' H6' 1_555 1_555 1.049 no
C3' H7' 1_555 1_555 1.038 no
C4' C5' 1_555 1_555 1.402(6) yes
C4' C9' 1_555 1_555 1.401(6) yes
C5' C6' 1_555 1_555 1.381(8) yes
C5' H8' 1_555 1_555 .981 no
C6' C7' 1_555 1_555 1.383(10) yes
C6' H9' 1_555 1_555 1.144 no
C7' C8' 1_555 1_555 1.373(8) yes
C7' H10' 1_555 1_555 1.058 no
C8' C9' 1_555 1_555 1.405(6) yes
C8' H11' 1_555 1_555 .905 no
C10' C11' 1_555 1_555 1.394(6) yes
C10' C15' 1_555 1_555 1.379(6) yes
C11' C12' 1_555 1_555 1.391(7) yes
C11' H12' 1_555 1_555 1.083 no
C12' C13' 1_555 1_555 1.386(8) yes
C12' H13' 1_555 1_555 .969 no
C13' C14' 1_555 1_555 1.363(9) yes
C13' H14' 1_555 1_555 1.036 no
C14' C15' 1_555 1_555 1.405(9) yes
C14' H15' 1_555 1_555 1.112 no
C15' H16' 1_555 1_555 1.049 no

loop_
_geom_contact_atom_site_label_1
_geom_contact_atom_site_label_2
_geom_contact_distance
_geom_contact_site_symmetry_1
_geom_contact_site_symmetry_2
_geom_contact_publ_flag
CL1 N1 3.084(3) 1_555 1_455 yes
CL1 N1 3.126(3) 1_555 1_555 yes
CL1 C2 3.436(4) 1_555 2_556 no
CL1 C2 3.459(5) 1_555 1_455 no
C11 C15 3.536(7) 1_555 1_455 no
C12 C14 3.535(8) 1_555 1_455 no
CL1' N1' 3.074(4) 1_555 1_655 yes
CL1' N1' 3.116(4) 1_555 1_555 yes
CL1' C2' 3.425(4) 1_555 2_457 no
CL1' C2' 3.450(5) 1_555 1_655 no
C11' C15' 3.552(8) 1_555 1_655 no
C12' C14' 3.574(9) 1_555 1_655 no

loop_
_geom_hbond_atom_site_label_D
_geom_hbond_atom_site_label_H
_geom_hbond_atom_site_label_A
_geom_hbond_site_symmetry_D
_geom_hbond_site_symmetry_H
_geom_hbond_site_symmetry_A
_geom_hbond_distance_DH
_geom_hbond_distance_HA
_geom_hbond_distance_DA
_geom_hbond_angle_DHA
_geom_hbond_publ_flag
N1 H2 Cl1 1_555 1_555 1_555 0.90 2.23 3.126(3) 172 yes
N1 H3 Cl1 1_555 1_555 1_655 1.01 2.09 3.084(3) 167 yes
N1' H2' Cl1' 1_555 1_555 1_555 0.90 2.22 3.116(4) 176 yes
N1' H3' Cl1' 1_555 1_555 1_455 1.11 1.98 3.074(4) 168 yes

loop_
_geom_torsion_atom_site_label_1
_geom_torsion_atom_site_label_2
_geom_torsion_atom_site_label_3
_geom_torsion_atom_site_label_4
_geom_torsion_site_symmetry_1
_geom_torsion_site_symmetry_2
_geom_torsion_site_symmetry_3
_geom_torsion_site_symmetry_4
_geom_torsion
_geom_torsion_publ_flag
N1 C1 C9 C4 1_555 1_555 1_555 1_555 24.0(5) no
N1 C1 C9 C8 1_555 1_555 1_555 1_555 -159.4(3) no
N1 C1 C10 C11 1_555 1_555 1_555 1_555 54.1(5) no
N1 C1 C10 C15 1_555 1_555 1_555 1_555 -124.7(4) no
N1 C2 C3 C4 1_555 1_555 1_555 1_555 -43.4(5) no
N1 C2 C3 H6 1_555 1_555 1_555 1_555 83 no
N1 C2 C3 H7 1_555 1_555 1_555 1_555 -175 no
C1 N1 C2 C3 1_555 1_555 1_555 1_555 66.7(4) no
C1 N1 C2 H4 1_555 1_555 1_555 1_555 -171 no
C1 N1 C2 H5 1_555 1_555 1_555 1_555 -58 no
C1 C9 C4 C3 1_555 1_555 1_555 1_555 -4.6(6) no
C1 C9 C4 C5 1_555 1_555 1_555 1_555 178.4(4) no
C1 C9 C8 C7 1_555 1_555 1_555 1_555 -177.6(4) no
C1 C9 C8 H11 1_555 1_555 1_555 1_555 -3 no
C1 C10 C11 C12 1_555 1_555 1_555 1_555 -179.0(4) no
C1 C10 C11 H12 1_555 1_555 1_555 1_555 11 no
C1 C10 C15 C14 1_555 1_555 1_555 1_555 179.2(4) no
C1 C10 C15 H16 1_555 1_555 1_555 1_555 4 no
C2 N1 C1 C9 1_555 1_555 1_555 1_555 -54.6(4) no
C2 N1 C1 C10 1_555 1_555 1_555 1_555 178.5(3) no
C2 N1 C1 H1 1_555 1_555 1_555 1_555 62 no
C2 C3 C4 C5 1_555 1_555 1_555 1_555 -168.8(4) no
C2 C3 C4 C9 1_555 1_555 1_555 1_555 14.2(6) no
C3 C2 N1 H2 1_555 1_555 1_555 1_555 -56 no
C3 C2 N1 H3 1_555 1_555 1_555 1_555 -174 no
C3 C4 C5 C6 1_555 1_555 1_555 1_555 -179.5(4) no
C3 C4 C5 H8 1_555 1_555 1_555 1_555 4 no
C3 C4 C9 C8 1_555 1_555 1_555 1_555 178.9(4) no
C4 C3 C2 H4 1_555 1_555 1_555 1_555 -166 no
C4 C3 C2 H5 1_555 1_555 1_555 1_555 80 no
C4 C5 C6 C7 1_555 1_555 1_555 1_555 2.0(8) no
C4 C5 C6 H9 1_555 1_555 1_555 1_555 178 no
C4 C9 C1 C10 1_555 1_555 1_555 1_555 149.0(4) no
C4 C9 C1 H1 1_555 1_555 1_555 1_555 -85 no
C4 C9 C8 C7 1_555 1_555 1_555 1_555 -1.0(7) no
C4 C9 C8 H11 1_555 1_555 1_555 1_555 173 no
C5 C4 C3 H6 1_555 1_555 1_555 1_555 66 no
C5 C4 C3 H7 1_555 1_555 1_555 1_555 -46 no
C5 C4 C9 C8 1_555 1_555 1_555 1_555 1.8(6) no
C5 C6 C7 C8 1_555 1_555 1_555 1_555 -1.1(8) no
C5 C6 C7 H10 1_555 1_555 1_555 1_555 179 no
C6 C5 C4 C9 1_555 1_555 1_555 1_555 -2.3(7) no
C6 C7 C8 C9 1_555 1_555 1_555 1_555 0.6(8) no
C6 C7 C8 H11 1_555 1_555 1_555 1_555 -173 no
C7 C6 C5 H8 1_555 1_555 1_555 1_555 178 no
C8 C7 C6 H9 1_555 1_555 1_555 1_555 -177 no
C8 C9 C1 C10 1_555 1_555 1_555 1_555 -34.4(5) no
C8 C9 C1 H1 1_555 1_555 1_555 1_555 92 no
C9 C1 N1 H2 1_555 1_555 1_555 1_555 65 no
C9 C1 N1 H3 1_555 1_555 1_555 1_555 -166 no
C9 C1 C10 C11 1_555 1_555 1_555 1_555 -69.9(5) no
C9 C1 C10 C15 1_555 1_555 1_555 1_555 111.4(4) no
C9 C4 C3 H6 1_555 1_555 1_555 1_555 -111 no
C9 C4 C3 H7 1_555 1_555 1_555 1_555 137 no
C9 C4 C5 H8 1_555 1_555 1_555 1_555 -179 no
C9 C8 C7 H10 1_555 1_555 1_555 1_555 -180 no
C10 C1 N1 H2 1_555 1_555 1_555 1_555 -62 no
C10 C1 N1 H3 1_555 1_555 1_555 1_555 67 no
C10 C11 C12 C13 1_555 1_555 1_555 1_555 0.6(7) no
C10 C11 C12 H13 1_555 1_555 1_555 1_555 -176 no
C10 C15 C14 C13 1_555 1_555 1_555 1_555 -1.1(8) no
C10 C15 C14 H15 1_555 1_555 1_555 1_555 173 no
C11 C10 C1 H1 1_555 1_555 1_555 1_555 163 no
C11 C10 C15 C14 1_555 1_555 1_555 1_555 0.4(7) no
C11 C10 C15 H16 1_555 1_555 1_555 1_555 -175 no
C11 C12 C13 C14 1_555 1_555 1_555 1_555 -1.2(8) no
C11 C12 C13 H14 1_555 1_555 1_555 1_555 -178 no
C12 C11 C10 C15 1_555 1_555 1_555 1_555 -0.2(6) no
C12 C13 C14 C15 1_555 1_555 1_555 1_555 1.4(8) no
C12 C13 C14 H15 1_555 1_555 1_555 1_555 -172 no
C13 C12 C11 H12 1_555 1_555 1_555 1_555 171 no
C13 C14 C15 H16 1_555 1_555 1_555 1_555 174 no
C14 C13 C12 H13 1_555 1_555 1_555 1_555 175 no
C15 C10 C1 H1 1_555 1_555 1_555 1_555 -16 no
C15 C10 C11 H12 1_555 1_555 1_555 1_555 -171 no
C15 C14 C13 H14 1_555 1_555 1_555 1_555 179 no
H1 C1 N1 H2 1_555 1_555 1_555 1_555 -178 no
H1 C1 N1 H3 1_555 1_555 1_555 1_555 -49 no
H2 N1 C2 H4 1_555 1_555 1_555 1_555 65 no
H2 N1 C2 H5 1_555 1_555 1_555 1_555 178 no
H3 N1 C2 H4 1_555 1_555 1_555 1_555 -51 no
H3 N1 C2 H5 1_555 1_555 1_555 1_555 61 no
H4 C2 C3 H6 1_555 1_555 1_555 1_555 -40 no
H4 C2 C3 H7 1_555 1_555 1_555 1_555 62 no
H5 C2 C3 H6 1_555 1_555 1_555 1_555 -154 no
H5 C2 C3 H7 1_555 1_555 1_555 1_555 -52 no
H8 C5 C6 H9 1_555 1_555 1_555 1_555 -6 no
H9 C6 C7 H10 1_555 1_555 1_555 1_555 4 no
H10 C7 C8 H11 1_555 1_555 1_555 1_555 6 no
H12 C11 C12 H13 1_555 1_555 1_555 1_555 -6 no
H13 C12 C13 H14 1_555 1_555 1_555 1_555 -2 no
H14 C13 C14 H15 1_555 1_555 1_555 1_555 5 no
H15 C14 C15 H16 1_555 1_555 1_555 1_555 -12 no
N1' C1' C9' C4' 1_555 1_555 1_555 1_555 24.1(5) no
N1' C1' C9' C8' 1_555 1_555 1_555 1_555 -159.0(4) no
N1' C1' C10' C11' 1_555 1_555 1_555 1_555 54.0(5) no
N1' C1' C10' C15' 1_555 1_555 1_555 1_555 -125.2(4) no
N1' C2' C3' C4' 1_555 1_555 1_555 1_555 -43.1(5) no
N1' C2' C3' H6' 1_555 1_555 1_555 1_555 84 no
N1' C2' C3' H7' 1_555 1_555 1_555 1_555 -173 no
C1' N1' C2' C3' 1_555 1_555 1_555 1_555 67.1(4) no
C1' N1' C2' H4' 1_555 1_555 1_555 1_555 -171 no
C1' N1' C2' H5' 1_555 1_555 1_555 1_555 -61 no
C1' C9' C4' C3' 1_555 1_555 1_555 1_555 -3.5(6) no
C1' C9' C4' C5' 1_555 1_555 1_555 1_555 178.8(4) no
C1' C9' C8' C7' 1_555 1_555 1_555 1_555 -178.2(4) no
C1' C9' C8' H11' 1_555 1_555 1_555 1_555 -5 no
C1' C10' C11' C12' 1_555 1_555 1_555 1_555 -178.1(4) no
C1' C10' C11' H12' 1_555 1_555 1_555 1_555 11 no
C1' C10' C15' C14' 1_555 1_555 1_555 1_555 179.3(5) no
C1' C10' C15' H16' 1_555 1_555 1_555 1_555 2 no
C2' N1' C1' C9' 1_555 1_555 1_555 1_555 -54.8(4) no
C2' N1' C1' C10' 1_555 1_555 1_555 1_555 178.2(3) no
C2' N1' C1' H1' 1_555 1_555 1_555 1_555 63 no
C2' C3' C4' C5' 1_555 1_555 1_555 1_555 -169.4(4) no
C2' C3' C4' C9' 1_555 1_555 1_555 1_555 12.8(6) no
C3' C2' N1' H2' 1_555 1_555 1_555 1_555 -55 no
C3' C2' N1' H3' 1_555 1_555 1_555 1_555 -173 no
C3' C4' C5' C6' 1_555 1_555 1_555 1_555 -179.3(4) no
C3' C4' C5' H8' 1_555 1_555 1_555 1_555 3 no
C3' C4' C9' C8' 1_555 1_555 1_555 1_555 179.6(4) no
C4' C3' C2' H4' 1_555 1_555 1_555 1_555 -165 no
C4' C3' C2' H5' 1_555 1_555 1_555 1_555 82 no
C4' C5' C6' C7' 1_555 1_555 1_555 1_555 0.3(8) no
C4' C5' C6' H9' 1_555 1_555 1_555 1_555 179 no
C4' C9' C1' C10' 1_555 1_555 1_555 1_555 148.1(4) no
C4' C9' C1' H1' 1_555 1_555 1_555 1_555 -84 no
C4' C9' C8' C7' 1_555 1_555 1_555 1_555 -1.2(7) no
C4' C9' C8' H11' 1_555 1_555 1_555 1_555 172 no
C5' C4' C3' H6' 1_555 1_555 1_555 1_555 65 no
C5' C4' C3' H7' 1_555 1_555 1_555 1_555 -41 no
C5' C4' C9' C8' 1_555 1_555 1_555 1_555 1.9(6) no
C5' C6' C7' C8' 1_555 1_555 1_555 1_555 0.4(9) no
C5' C6' C7' H10' 1_555 1_555 1_555 1_555 -177 no
C6' C5' C4' C9' 1_555 1_555 1_555 1_555 -1.5(7) no
C6' C7' C8' C9' 1_555 1_555 1_555 1_555 0.0(9) no
C6' C7' C8' H11' 1_555 1_555 1_555 1_555 -172 no
C7' C6' C5' H8' 1_555 1_555 1_555 1_555 179 no
C8' C7' C6' H9' 1_555 1_555 1_555 1_555 -178 no
C8' C9' C1' C10' 1_555 1_555 1_555 1_555 -35.1(5) no
C8' C9' C1' H1' 1_555 1_555 1_555 1_555 93 no
C9' C1' N1' H2' 1_555 1_555 1_555 1_555 60 no
C9' C1' N1' H3' 1_555 1_555 1_555 1_555 -165 no
C9' C1' C10' C11' 1_555 1_555 1_555 1_555 -69.2(5) no
C9' C1' C10' C15' 1_555 1_555 1_555 1_555 111.6(5) no
C9' C4' C3' H6' 1_555 1_555 1_555 1_555 -113 no
C9' C4' C3' H7' 1_555 1_555 1_555 1_555 142 no
C9' C4' C5' H8' 1_555 1_555 1_555 1_555 -180 no
C9' C8' C7' H10' 1_555 1_555 1_555 1_555 177 no
C10' C1' N1' H2' 1_555 1_555 1_555 1_555 -67 no
C10' C1' N1' H3' 1_555 1_555 1_555 1_555 68 no
C10' C11' C12' C13' 1_555 1_555 1_555 1_555 -0.1(8) no
C10' C11' C12' H13' 1_555 1_555 1_555 1_555 -171 no
C10' C15' C14' C13' 1_555 1_555 1_555 1_555 -2.5(10) no
C10' C15' C14' H15' 1_555 1_555 1_555 1_555 -173 no
C11' C10' C1' H1' 1_555 1_555 1_555 1_555 162 no
C11' C10' C15' C14' 1_555 1_555 1_555 1_555 0.1(8) no
C11' C10' C15' H16' 1_555 1_555 1_555 1_555 -177 no
C11' C12' C13' C14' 1_555 1_555 1_555 1_555 -2.3(8) no
C11' C12' C13' H14' 1_555 1_555 1_555 1_555 -178 no
C12' C11' C10' C15' 1_555 1_555 1_555 1_555 1.2(7) no
C12' C13' C14' C15' 1_555 1_555 1_555 1_555 3.6(9) no
C12' C13' C14' H15' 1_555 1_555 1_555 1_555 173 no
C13' C12' C11' H12' 1_555 1_555 1_555 1_555 171 no
C13' C14' C15' H16' 1_555 1_555 1_555 1_555 175 no
C14' C13' C12' H13' 1_555 1_555 1_555 1_555 167 no
C15' C10' C1' H1' 1_555 1_555 1_555 1_555 -17 no
C15' C10' C11' H12' 1_555 1_555 1_555 1_555 -170 no
C15' C14' C13' H14' 1_555 1_555 1_555 1_555 179 no
H1' C1' N1' H2' 1_555 1_555 1_555 1_555 178 no
H1' C1' N1' H3' 1_555 1_555 1_555 1_555 -48 no
H2' N1' C2' H4' 1_555 1_555 1_555 1_555 67 no
H2' N1' C2' H5' 1_555 1_555 1_555 1_555 177 no
H3' N1' C2' H4' 1_555 1_555 1_555 1_555 -51 no
H3' N1' C2' H5' 1_555 1_555 1_555 1_555 59 no
H4' C2' C3' H6' 1_555 1_555 1_555 1_555 -38 no
H4' C2' C3' H7' 1_555 1_555 1_555 1_555 66 no
H5' C2' C3' H6' 1_555 1_555 1_555 1_555 -151 no
H5' C2' C3' H7' 1_555 1_555 1_555 1_555 -48 no
H8' C5' C6' H9' 1_555 1_555 1_555 1_555 -2 no
H9' C6' C7' H10' 1_555 1_555 1_555 1_555 5 no
H10' C7' C8' H11' 1_555 1_555 1_555 1_555 4 no
H12' C11' C12' H13' 1_555 1_555 1_555 1_555 0 no
H13' C12' C13' H14' 1_555 1_555 1_555 1_555 -8 no
H14' C13' C14' H15' 1_555 1_555 1_555 1_555 -12 no
H15' C14' C15' H16' 1_555 1_555 1_555 1_555 4 no
